data_1521480
loop_
_publ_author_name
'Lampis, N.'
'Geddo Lehmann, A.'
'Sciau, P.'

_publ_section_title
;
 Rietveld refinements of the paraelectric and ferroelectric structures of
 Pb Fe0.5 Nb0.5 O3
;
_journal_name_full 'Journal of Physics: Condensed Matter'
_journal_page_first 3489
_journal_page_last 3500
_journal_volume 11
_journal_year 1999
_chemical_formula_sum 'Fe0.5 Nb0.5 O3 Pb'
_chemical_name_systematic 'Pb (Fe0.5 Nb0.5) O3'
_space_group_IT_number 8
_symmetry_space_group_name_Hall 'C -2y'
_symmetry_space_group_name_H-M 'C 1 m 1'
_cell_angle_alpha 90
_cell_angle_beta 89.84
_cell_angle_gamma 90
_cell_formula_units_Z 2
_cell_length_a 5.674
_cell_length_b 5.663
_cell_length_c 4.013
_cell_volume 128.945
_citation_journal_id_ASTM JCOMEL
_cod_data_source_file Lampis_JCOMEL_1999_85.cif
_cod_data_source_block Fe0.5Nb0.5O3Pb1
_cod_original_cell_volume 128.9447
_cod_original_formula_sum 'Fe0.5 Nb0.5 O3 Pb1'
_cod_database_code 1521480

loop_
_symmetry_equiv_pos_as_xyz
x,y,z
x,-y,z
x+1/2,y+1/2,z
x+1/2,-y+1/2,z

loop_
_atom_site_label
_atom_site_type_symbol
_atom_site_fract_x
_atom_site_fract_y
_atom_site_fract_z
_atom_site_occupancy
_atom_site_U_iso_or_equiv
O2 O-2 0.213 0.235 0.45 1 0.0
Pb1 Pb+2 0 0 0 1 0.0
O1 O-2 0.488 0 -0.019 1 0.0
Fe1 Fe+3 0.483 0 0.479 0.5 0.0
Nb1 Nb+5 0.483 0 0.479 0.5 0.0
